data_7039595
loop_
_publ_author_name
'Kljun, Jakob'
'Anko, Maja'
'Traven, Katja'
'Sinreih, Ma\<sa'
'Pavli\<c, Renata'
'Per\<si\<c, \<Spela'
'Ude, \<Ziga'
'Codina, Elisa Esteve'
'Stojan, Jure'
'Lani\<snik Ri\<zner, Tea'
'Turel, Iztok'

_publ_section_title
;
 Pyrithione-based ruthenium complexes as inhibitors of aldo-keto reductase
 1C enzymes and anticancer agents.
;
_journal_issue 29
_journal_name_full 'Dalton transactions (Cambridge, England : 2003)'
_journal_page_first 11791
_journal_page_last 11800
_journal_paper_doi 10.1039/c6dt00668j
_journal_volume 45
_journal_year 2016
_chemical_formula_moiety 'C13 H22 N O2 Ru S5, F6 P'
_chemical_formula_sum 'C13 H22 F6 N O2 P Ru S5'
_chemical_formula_weight 630.65
_space_group_crystal_system triclinic
_space_group_IT_number 2
_space_group_name_Hall '-P 1'
_space_group_name_H-M_alt 'P -1'
_symmetry_space_group_name_Hall '-P 1'
_symmetry_space_group_name_H-M 'P -1'
_atom_sites_solution_hydrogens geom
_audit_creation_method SHELXL-2014/7
_audit_update_record
;
2015-12-27 deposited with the CCDC.
2016-06-20 downloaded from the CCDC.
;
_cell_angle_alpha 99.963(4)
_cell_angle_beta 101.149(4)
_cell_angle_gamma 107.554(4)
_cell_formula_units_Z 2
_cell_length_a 7.8145(3)
_cell_length_b 12.1293(5)
_cell_length_c 12.2989(5)
_cell_measurement_reflns_used 2532
_cell_measurement_temperature 150(2)
_cell_measurement_theta_max 29.5220
_cell_measurement_theta_min 3.7970
_cell_volume 1056.61(8)
_computing_cell_refinement
;
CrysAlisPro, Agilent Technologies,
Version 1.171.36.28 (release 01-02-2013 CrysAlis171 .NET)
(compiled Feb  1 2013,16:14:44)
;
_computing_data_collection
;
CrysAlisPro, Agilent Technologies,
Version 1.171.36.28 (release 01-02-2013 CrysAlis171 .NET)
(compiled Feb  1 2013,16:14:44)
;
_computing_data_reduction
;
CrysAlisPro, Agilent Technologies,
Version 1.171.36.28 (release 01-02-2013 CrysAlis171 .NET)
(compiled Feb  1 2013,16:14:44)
;
_computing_structure_refinement 'SHELXL-2014/7 (Sheldrick, 2014)'
_computing_structure_solution 'SIR92 (Altomare et al., 1993)'
_diffrn_ambient_temperature 150(2)
_diffrn_measured_fraction_theta_full 0.999
_diffrn_measured_fraction_theta_max 0.999
_diffrn_measurement_device_type 'SuperNova, Dual, Mo at zero, Atlas'
_diffrn_measurement_method '\w scans'
_diffrn_radiation_monochromator mirror
_diffrn_radiation_source 'SuperNova (Mo) X-ray Source'
_diffrn_radiation_type 'Mo K\a'
_diffrn_radiation_wavelength 0.71073
_diffrn_reflns_av_R_equivalents 0.0294
_diffrn_reflns_av_unetI/netI 0.0447
_diffrn_reflns_Laue_measured_fraction_full 0.999
_diffrn_reflns_Laue_measured_fraction_max 0.999
_diffrn_reflns_limit_h_max 10
_diffrn_reflns_limit_h_min -9
_diffrn_reflns_limit_k_max 15
_diffrn_reflns_limit_k_min -15
_diffrn_reflns_limit_l_max 14
_diffrn_reflns_limit_l_min -15
_diffrn_reflns_number 10394
_diffrn_reflns_point_group_measured_fraction_full 0.999
_diffrn_reflns_point_group_measured_fraction_max 0.999
_diffrn_reflns_theta_full 25.242
_diffrn_reflns_theta_max 27.482
_diffrn_reflns_theta_min 2.785
_exptl_absorpt_coefficient_mu 1.375
_exptl_absorpt_correction_T_max 1.00000
_exptl_absorpt_correction_T_min 0.95486
_exptl_absorpt_correction_type multi-scan
_exptl_absorpt_process_details
;
CrysAlisPro, Agilent Technologies,
Version 1.171.36.28 (release 01-02-2013 CrysAlis171 .NET)
(compiled Feb  1 2013,16:14:44)
Empirical absorption correction using spherical harmonics,
 implemented in SCALE3 ABSPACK scaling algorithm.
;
_exptl_crystal_colour yellow
_exptl_crystal_density_diffrn 1.982
_exptl_crystal_description needle
_exptl_crystal_F_000 632
_exptl_crystal_size_max 0.200
_exptl_crystal_size_mid 0.100
_exptl_crystal_size_min 0.020
_refine_diff_density_max 0.452
_refine_diff_density_min -0.408
_refine_diff_density_rms 0.094
_refine_ls_extinction_method none
_refine_ls_goodness_of_fit_ref 1.059
_refine_ls_hydrogen_treatment constr
_refine_ls_matrix_type full
_refine_ls_number_parameters 264
_refine_ls_number_reflns 4832
_refine_ls_number_restraints 0
_refine_ls_restrained_S_all 1.059
_refine_ls_R_factor_all 0.0395
_refine_ls_R_factor_gt 0.0280
_refine_ls_shift/su_max 0.000
_refine_ls_shift/su_mean 0.000
_refine_ls_structure_factor_coef Fsqd
_refine_ls_weighting_details 'w=1/[\s^2^(Fo^2^)+(0.0175P)^2^+0.0621P] where P=(Fo^2^+2Fc^2^)/3'
_refine_ls_weighting_scheme calc
_refine_ls_wR_factor_gt 0.0525
_refine_ls_wR_factor_ref 0.0581
_reflns_Friedel_coverage 0.000
_reflns_number_gt 4018
_reflns_number_total 4832
_reflns_threshold_expression 'I > 2\s(I)'
_cod_data_source_file c6dt00668j2.cif
_cod_data_source_block moa226
_cod_depositor_comments 'Adding full bibliography for 7039593--7039596.cif.'
_cod_database_code 7039595
_shelx_shelxl_version_number 2014/7
_shelx_space_group_comment
;
The symmetry employed for this shelxl refinement is uniquely defined
by the following loop, which should always be used as a source of
symmetry information in preference to the above space-group names.
They are only intended as comments.
;
_shelx_estimated_absorpt_t_min 0.770
_shelx_estimated_absorpt_t_max 0.973

loop_
_space_group_symop_operation_xyz
'x, y, z'
'-x, -y, -z'

loop_
_atom_site_label
_atom_site_type_symbol
_atom_site_fract_x
_atom_site_fract_y
_atom_site_fract_z
_atom_site_U_iso_or_equiv
_atom_site_adp_type
_atom_site_occupancy
_atom_site_site_symmetry_order
_atom_site_calc_flag
_atom_site_refinement_flags_posn
_atom_site_refinement_flags_adp
Ru1 Ru 0.16629(2) 0.24910(2) 0.41510(2) 0.01203(6) Uani 1 1 d . .
S14 S -0.05170(8) 0.08543(5) 0.27633(5) 0.01652(14) Uani 1 1 d . .
S2 S 0.35024(8) 0.41841(5) 0.56670(5) 0.01666(14) Uani 1 1 d . .
S11 S -0.02749(8) 0.35848(6) 0.36970(5) 0.01857(14) Uani 1 1 d . .
S17 S 0.30397(8) 0.30032(6) 0.27331(5) 0.01774(14) Uani 1 1 d . .
S20 S 0.35652(8) 0.14594(5) 0.45989(5) 0.01447(13) Uani 1 1 d . .
P31 P 0.56739(9) 0.23381(6) -0.07765(6) 0.02202(16) Uani 1 1 d . .
F36 F 0.78073(19) 0.29489(15) -0.00250(13) 0.0359(4) Uani 1 1 d . .
F35 F 0.5356(2) 0.13592(16) -0.00515(15) 0.0479(5) Uani 1 1 d . .
F37 F 0.5089(2) 0.31639(15) 0.01367(14) 0.0417(5) Uani 1 1 d . .
F34 F 0.6272(2) 0.15109(16) -0.16675(15) 0.0458(5) Uani 1 1 d . .
F32 F 0.3564(2) 0.17429(15) -0.15040(14) 0.0405(5) Uani 1 1 d . .
O21 O 0.3597(2) 0.05338(16) 0.36503(14) 0.0232(4) Uani 1 1 d . .
F33 F 0.6029(2) 0.33301(16) -0.14780(15) 0.0468(5) Uani 1 1 d . .
O1 O 0.0259(2) 0.19911(14) 0.53660(13) 0.0163(4) Uani 1 1 d . .
N1 N 0.0903(2) 0.27381(17) 0.64374(16) 0.0148(4) Uani 1 1 d . .
C3 C 0.2897(3) 0.4479(2) 0.7820(2) 0.0189(6) Uani 1 1 d . .
H3 H 0.3903 0.5217 0.8030 0.023 Uiso 1 1 calc R U
C2 C 0.2363(3) 0.3778(2) 0.6694(2) 0.0156(5) Uani 1 1 d . .
C5 C 0.0536(3) 0.3049(2) 0.8310(2) 0.0235(6) Uani 1 1 d . .
H5 H -0.0100 0.2791 0.8856 0.028 Uiso 1 1 calc R U
C22 C 0.3104(3) 0.0755(2) 0.5710(2) 0.0233(6) Uani 1 1 d . .
H22A H 0.1900 0.0104 0.5431 0.035 Uiso 1 1 calc R U
H22B H 0.3074 0.1338 0.6359 0.035 Uiso 1 1 calc R U
H22C H 0.4084 0.0434 0.5954 0.035 Uiso 1 1 calc R U
C6 C 0.0009(3) 0.2364(2) 0.7221(2) 0.0185(6) Uani 1 1 d . .
H6 H -0.0987 0.1621 0.7008 0.022 Uiso 1 1 calc R U
C4 C 0.2011(3) 0.4131(2) 0.8622(2) 0.0235(6) Uani 1 1 d . .
H4 H 0.2394 0.4618 0.9380 0.028 Uiso 1 1 calc R U
C16 C 0.2125(3) 0.1639(2) 0.1582(2) 0.0253(6) Uani 1 1 d . .
H16A H 0.2326 0.1846 0.0862 0.030 Uiso 1 1 calc R U
H16B H 0.2828 0.1108 0.1758 0.030 Uiso 1 1 calc R U
C23 C 0.5931(3) 0.2384(2) 0.5257(2) 0.0254(6) Uani 1 1 d . .
H23A H 0.6709 0.1884 0.5307 0.038 Uiso 1 1 calc R U
H23B H 0.6037 0.2828 0.6026 0.038 Uiso 1 1 calc R U
H23C H 0.6347 0.2946 0.4797 0.038 Uiso 1 1 calc R U
C13 C -0.2590(3) 0.1271(2) 0.2551(2) 0.0198(6) Uani 1 1 d . .
H13A H -0.3488 0.0748 0.1828 0.024 Uiso 1 1 calc R U
H13B H -0.3178 0.1126 0.3182 0.024 Uiso 1 1 calc R U
C18 C 0.1845(3) 0.3936(2) 0.2112(2) 0.0253(6) Uani 1 1 d . .
H18A H 0.2726 0.4535 0.1844 0.030 Uiso 1 1 calc R U
H18B H 0.0807 0.3428 0.1443 0.030 Uiso 1 1 calc R U
C12 C -0.2219(3) 0.2560(2) 0.2504(2) 0.0224(6) Uani 1 1 d . .
H12A H -0.3351 0.2758 0.2532 0.027 Uiso 1 1 calc R U
H12B H -0.1929 0.2664 0.1772 0.027 Uiso 1 1 calc R U
C15 C 0.0067(3) 0.0968(3) 0.1405(2) 0.0257(6) Uani 1 1 d . .
H15A H -0.0274 0.0157 0.0913 0.031 Uiso 1 1 calc R U
H15B H -0.0668 0.1386 0.1006 0.031 Uiso 1 1 calc R U
C19 C 0.1094(3) 0.4567(2) 0.2973(2) 0.0270(7) Uani 1 1 d . .
H19A H 0.0310 0.4959 0.2577 0.032 Uiso 1 1 calc R U
H19B H 0.2150 0.5199 0.3554 0.032 Uiso 1 1 calc R U

loop_
_atom_site_aniso_label
_atom_site_aniso_U_11
_atom_site_aniso_U_22
_atom_site_aniso_U_33
_atom_site_aniso_U_23
_atom_site_aniso_U_13
_atom_site_aniso_U_12
Ru1 0.01133(10) 0.01234(11) 0.01202(10) 0.00254(8) 0.00304(7) 0.00379(8)
S14 0.0149(3) 0.0166(3) 0.0148(3) 0.0016(2) 0.0037(2) 0.0020(3)
S2 0.0159(3) 0.0150(3) 0.0162(3) 0.0017(2) 0.0045(2) 0.0024(3)
S11 0.0155(3) 0.0179(3) 0.0229(3) 0.0062(3) 0.0030(2) 0.0073(3)
S17 0.0136(3) 0.0211(3) 0.0171(3) 0.0067(3) 0.0043(2) 0.0027(3)
S20 0.0136(3) 0.0145(3) 0.0151(3) 0.0025(2) 0.0036(2) 0.0054(2)
P31 0.0201(3) 0.0230(4) 0.0178(3) 0.0013(3) 0.0017(3) 0.0043(3)
F36 0.0208(8) 0.0562(11) 0.0219(8) 0.0062(8) 0.0020(6) 0.0053(8)
F35 0.0495(10) 0.0414(11) 0.0526(12) 0.0264(9) 0.0127(9) 0.0078(9)
F37 0.0333(9) 0.0394(10) 0.0394(10) -0.0133(8) 0.0132(8) 0.0048(8)
F34 0.0392(9) 0.0486(11) 0.0428(11) -0.0108(9) 0.0118(8) 0.0172(9)
F32 0.0219(8) 0.0464(11) 0.0353(10) -0.0077(8) -0.0049(7) 0.0045(8)
O21 0.0242(9) 0.0247(10) 0.0211(10) -0.0017(8) 0.0054(7) 0.0136(8)
F33 0.0520(11) 0.0467(11) 0.0456(11) 0.0289(9) 0.0108(9) 0.0141(9)
O1 0.0149(8) 0.0176(9) 0.0131(8) 0.0003(7) 0.0043(7) 0.0026(7)
N1 0.0141(9) 0.0162(11) 0.0147(10) 0.0032(9) 0.0029(8) 0.0074(9)
C3 0.0169(12) 0.0181(13) 0.0199(13) -0.0008(11) 0.0030(10) 0.0078(11)
C2 0.0123(11) 0.0165(13) 0.0182(13) 0.0034(10) 0.0031(9) 0.0065(10)
C5 0.0236(13) 0.0321(16) 0.0223(14) 0.0110(12) 0.0110(11) 0.0148(12)
C22 0.0287(14) 0.0249(14) 0.0234(14) 0.0135(12) 0.0086(11) 0.0139(12)
C6 0.0147(11) 0.0216(14) 0.0226(14) 0.0093(11) 0.0090(10) 0.0067(11)
C4 0.0248(13) 0.0298(15) 0.0153(13) 0.0000(11) 0.0033(10) 0.0130(12)
C16 0.0218(13) 0.0342(16) 0.0158(13) 0.0012(12) 0.0099(11) 0.0037(12)
C23 0.0132(12) 0.0253(15) 0.0337(16) 0.0035(12) 0.0002(11) 0.0067(11)
C13 0.0110(11) 0.0249(14) 0.0210(13) 0.0071(11) 0.0024(10) 0.0030(11)
C18 0.0183(12) 0.0279(15) 0.0313(15) 0.0212(13) 0.0034(11) 0.0044(12)
C12 0.0123(11) 0.0299(15) 0.0227(14) 0.0099(12) -0.0006(10) 0.0052(11)
C15 0.0241(13) 0.0340(16) 0.0126(13) -0.0002(12) 0.0052(10) 0.0044(12)
C19 0.0198(13) 0.0193(14) 0.0414(17) 0.0160(13) 0.0031(12) 0.0044(11)

loop_
_atom_type_symbol
_atom_type_description
_atom_type_scat_dispersion_real
_atom_type_scat_dispersion_imag
_atom_type_scat_source
C C 0.0033 0.0016 'International Tables Vol C Tables 4.2.6.8 and 6.1.1.4'
H H 0.0000 0.0000 'International Tables Vol C Tables 4.2.6.8 and 6.1.1.4'
N N 0.0061 0.0033 'International Tables Vol C Tables 4.2.6.8 and 6.1.1.4'
O O 0.0106 0.0060 'International Tables Vol C Tables 4.2.6.8 and 6.1.1.4'
F F 0.0171 0.0103 'International Tables Vol C Tables 4.2.6.8 and 6.1.1.4'
P P 0.1023 0.0942 'International Tables Vol C Tables 4.2.6.8 and 6.1.1.4'
S S 0.1246 0.1234 'International Tables Vol C Tables 4.2.6.8 and 6.1.1.4'
Ru Ru -1.2594 0.8363 'International Tables Vol C Tables 4.2.6.8 and 6.1.1.4'

loop_
_geom_angle_atom_site_label_1
_geom_angle_atom_site_label_2
_geom_angle_atom_site_label_3
_geom_angle
O1 Ru1 S20 91.49(5)
O1 Ru1 S17 176.57(4)
S20 Ru1 S17 90.68(2)
O1 Ru1 S14 89.79(4)
S20 Ru1 S14 92.72(2)
S17 Ru1 S14 87.44(2)
O1 Ru1 S11 88.81(5)
S20 Ru1 S11 179.22(2)
S17 Ru1 S11 89.07(2)
S14 Ru1 S11 88.01(2)
O1 Ru1 S2 83.60(4)
S20 Ru1 S2 92.83(2)
S17 Ru1 S2 98.96(2)
S14 Ru1 S2 171.47(2)
S11 Ru1 S2 86.49(2)
C13 S14 C15 100.05(12)
C13 S14 Ru1 102.66(8)
C15 S14 Ru1 106.51(8)
C2 S2 Ru1 97.11(8)
C19 S11 C12 102.09(12)
C19 S11 Ru1 100.06(9)
C12 S11 Ru1 105.24(9)
C16 S17 C18 101.11(13)
C16 S17 Ru1 104.46(8)
C18 S17 Ru1 105.12(9)
O21 S20 C22 106.70(12)
O21 S20 C23 106.27(12)
C22 S20 C23 99.07(12)
O21 S20 Ru1 116.54(8)
C22 S20 Ru1 112.85(10)
C23 S20 Ru1 113.72(10)
F33 P31 F32 91.00(10)
F33 P31 F34 90.06(11)
F32 P31 F34 90.54(9)
F33 P31 F35 178.79(10)
F32 P31 F35 90.16(9)
F34 P31 F35 90.30(11)
F33 P31 F37 90.66(11)
F32 P31 F37 90.05(9)
F34 P31 F37 179.06(11)
F35 P31 F37 88.97(11)
F33 P31 F36 89.19(9)
F32 P31 F36 179.31(10)
F34 P31 F36 90.13(9)
F35 P31 F36 89.66(9)
F37 P31 F36 89.28(9)
N1 O1 Ru1 117.09(12)
C6 N1 C2 122.8(2)
C6 N1 O1 115.68(18)
C2 N1 O1 121.54(19)
C4 C3 C2 121.9(2)
N1 C2 C3 116.6(2)
N1 C2 S2 120.64(18)
C3 C2 S2 122.76(18)
C6 C5 C4 119.7(2)
N1 C6 C5 120.2(2)
C3 C4 C5 118.9(2)
C15 C16 S17 113.20(19)
C12 C13 S14 114.07(16)
C19 C18 S17 111.49(18)
C13 C12 S11 111.64(17)
C16 C15 S14 111.79(17)
C18 C19 S11 113.90(19)

loop_
_geom_bond_atom_site_label_1
_geom_bond_atom_site_label_2
_geom_bond_distance
Ru1 O1 2.0857(15)
Ru1 S20 2.2633(7)
Ru1 S17 2.2982(6)
Ru1 S14 2.3278(6)
Ru1 S11 2.3465(7)
Ru1 S2 2.3703(6)
S14 C13 1.824(3)
S14 C15 1.831(2)
S2 C2 1.736(2)
S11 C19 1.823(3)
S11 C12 1.837(2)
S17 C16 1.827(3)
S17 C18 1.843(3)
S20 O21 1.4824(18)
S20 C22 1.770(2)
S20 C23 1.785(2)
P31 F33 1.5873(18)
P31 F32 1.5898(15)
P31 F34 1.5895(19)
P31 F35 1.5938(18)
P31 F37 1.5995(18)
P31 F36 1.6139(14)
O1 N1 1.366(2)
N1 C6 1.358(3)
N1 C2 1.359(3)
C3 C4 1.364(3)
C3 C2 1.404(3)
C5 C6 1.360(3)
C5 C4 1.393(3)
C16 C15 1.520(3)
C13 C12 1.514(4)
C18 C19 1.510(4)
